data_7238245
loop_
_publ_author_name
'Iwase, Noriaki'
'Kinuta, Takafumi'
'Tajima, Nobuo'
'Sato, Tomohiro'
'Kuroda, Reiko'
'Matsubara, Yoshio'
'Imai, Yoshitane'

_publ_section_title
;
 Molecular recognition of bisphenol A and its derivatives using
 p-benzoquinone
;
_journal_issue 10
_journal_name_full CrystEngComm
_journal_page_first 3195
_journal_paper_doi 10.1039/c002812f
_journal_volume 12
_journal_year 2010
_chemical_formula_sum 'C19 H16 O4'
_chemical_formula_weight 308.32
_space_group_IT_number 14
_space_group_name_Hall '-P 2ybc'
_space_group_name_H-M_alt 'P 1 21/c 1'
_symmetry_cell_setting monoclinic
_symmetry_space_group_name_H-M 'P 1 21/c 1'
_atom_sites_solution_hydrogens geom
_atom_sites_solution_primary direct
_atom_sites_solution_secondary difmap
_audit_creation_method SHELXL-97
_cell_angle_alpha 90.00
_cell_angle_beta 103.3840(10)
_cell_angle_gamma 90.00
_cell_formula_units_Z 4
_cell_length_a 22.4272(17)
_cell_length_b 6.1401(5)
_cell_length_c 11.1047(9)
_cell_measurement_reflns_used 2802
_cell_measurement_temperature 115(2)
_cell_measurement_theta_max 28.02
_cell_measurement_theta_min 1.87
_cell_volume 1487.6(2)
_computing_cell_refinement 'Bruker SAINT'
_computing_data_collection 'Bruker SMART'
_computing_data_reduction 'Bruker SAINT'
_computing_structure_refinement 'SHELXL-97 (Sheldrick, 1997)'
_computing_structure_solution 'SHELXS-97 (Sheldrick, 1997)'
_diffrn_ambient_temperature 115(2)
_diffrn_measured_fraction_theta_full 0.958
_diffrn_measured_fraction_theta_max 0.958
_diffrn_measurement_device_type 'CCD area detector'
_diffrn_measurement_method '\w scans'
_diffrn_radiation_monochromator graphite
_diffrn_radiation_source 'fine-focus sealed tube'
_diffrn_radiation_type MoK\a
_diffrn_radiation_wavelength 0.71073
_diffrn_reflns_av_R_equivalents 0.0257
_diffrn_reflns_av_sigmaI/netI 0.0355
_diffrn_reflns_limit_h_max 21
_diffrn_reflns_limit_h_min -29
_diffrn_reflns_limit_k_max 8
_diffrn_reflns_limit_k_min -7
_diffrn_reflns_limit_l_max 14
_diffrn_reflns_limit_l_min -14
_diffrn_reflns_number 8761
_diffrn_reflns_theta_full 27.87
_diffrn_reflns_theta_max 27.87
_diffrn_reflns_theta_min 1.87
_exptl_absorpt_coefficient_mu 0.096
_exptl_absorpt_correction_T_max 0.9904
_exptl_absorpt_correction_T_min 0.9625
_exptl_absorpt_correction_type empirical
_exptl_absorpt_process_details 'Bruker SADABS'
_exptl_crystal_colour red
_exptl_crystal_density_diffrn 1.377
_exptl_crystal_density_method 'not measured'
_exptl_crystal_description prism
_exptl_crystal_F_000 648
_exptl_crystal_size_max 0.40
_exptl_crystal_size_mid 0.20
_exptl_crystal_size_min 0.10
_refine_diff_density_max 0.291
_refine_diff_density_min -0.223
_refine_diff_density_rms 0.048
_refine_ls_extinction_method none
_refine_ls_goodness_of_fit_ref 1.046
_refine_ls_hydrogen_treatment constr
_refine_ls_matrix_type full
_refine_ls_number_parameters 210
_refine_ls_number_reflns 3395
_refine_ls_number_restraints 0
_refine_ls_restrained_S_all 1.046
_refine_ls_R_factor_all 0.0563
_refine_ls_R_factor_gt 0.0451
_refine_ls_shift/su_max 0.002
_refine_ls_shift/su_mean 0.000
_refine_ls_structure_factor_coef Fsqd
_refine_ls_weighting_details 'calc w=1/[\s^2^(Fo^2^)+(0.0519P)^2^+0.4916P] where P=(Fo^2^+2Fc^2^)/3'
_refine_ls_weighting_scheme calc
_refine_ls_wR_factor_gt 0.1069
_refine_ls_wR_factor_ref 0.1129
_reflns_number_gt 2802
_reflns_number_total 3395
_reflns_threshold_expression >2sigma(I)
_cod_data_source_file c002812f.txt
_cod_data_source_block imai917_3
_cod_depositor_comments
;
The following automatic conversions were performed:

data item '_symmetry_cell_setting' value 'Monoclinic' was changed to
'monoclinic' in accordance with the
/home/saulius/struct/COD-crude-data/automatic-downloads/DataCite-retrospective/RSC/depositions/lib/dictionaries/cif_core.dic
dictionary named 'cif_core.dic' version 2.4.2 last updated on
2011-04-26.

Automatic conversion script
Id: cif_fix_values 6909 2019-04-08 15:41:33Z antanas 
;
_cod_original_sg_symbol_H-M P2(1)/c
_cod_database_code 7238245

loop_
_symmetry_equiv_pos_as_xyz
'x, y, z'
'-x, y+1/2, -z+1/2'
'-x, -y, -z'
'x, -y-1/2, z-1/2'

loop_
_atom_site_label
_atom_site_type_symbol
_atom_site_fract_x
_atom_site_fract_y
_atom_site_fract_z
_atom_site_U_iso_or_equiv
_atom_site_adp_type
_atom_site_occupancy
_atom_site_symmetry_multiplicity
_atom_site_calc_flag
_atom_site_refinement_flags
C1 C 0.20849(6) -0.4138(2) 0.54194(13) 0.0187(3) Uani 1 1 d .
C2 C 0.20605(7) -0.6191(2) 0.59335(13) 0.0204(3) Uani 1 1 d .
H2 H 0.2303 -0.7335 0.5722 0.025 Uiso 1 1 calc R
C3 C 0.16884(7) -0.6606(2) 0.67521(14) 0.0219(3) Uani 1 1 d .
H3 H 0.1675 -0.8022 0.7090 0.026 Uiso 1 1 calc R
C4 C 0.13361(7) -0.4937(2) 0.70727(14) 0.0213(3) Uani 1 1 d .
C5 C 0.13530(7) -0.2871(2) 0.65645(14) 0.0214(3) Uani 1 1 d .
H5 H 0.1111 -0.1728 0.6776 0.026 Uiso 1 1 calc R
C6 C 0.17242(6) -0.2489(2) 0.57502(14) 0.0210(3) Uani 1 1 d .
H6 H 0.1734 -0.1075 0.5409 0.025 Uiso 1 1 calc R
C7 C 0.24870(7) -0.3675(2) 0.45274(14) 0.0209(3) Uani 1 1 d .
H7A H 0.2222 -0.3336 0.3705 0.025 Uiso 1 1 calc R
H7B H 0.2722 -0.5007 0.4440 0.025 Uiso 1 1 calc R
C8 C 0.29334(6) -0.1807(2) 0.49191(13) 0.0174(3) Uani 1 1 d .
C9 C 0.30029(6) -0.0207(2) 0.40762(13) 0.0177(3) Uani 1 1 d .
H9 H 0.2760 -0.0275 0.3254 0.021 Uiso 1 1 calc R
C10 C 0.34205(6) 0.1493(2) 0.44081(13) 0.0171(3) Uani 1 1 d .
H10 H 0.3464 0.2561 0.3815 0.021 Uiso 1 1 calc R
C11 C 0.37721(6) 0.1614(2) 0.56111(13) 0.0169(3) Uani 1 1 d .
C12 C 0.37088(6) 0.0030(2) 0.64696(13) 0.0184(3) Uani 1 1 d .
H12 H 0.3950 0.0102 0.7293 0.022 Uiso 1 1 calc R
C13 C 0.32925(6) -0.1654(2) 0.61211(13) 0.0190(3) Uani 1 1 d .
H13 H 0.3251 -0.2725 0.6714 0.023 Uiso 1 1 calc R
O4 O 0.09609(5) -0.52156(18) 0.78742(11) 0.0283(3) Uani 1 1 d .
H4 H 0.0955 -0.6538 0.8066 0.042 Uiso 1 1 calc R
O11 O 0.41960(5) 0.32194(16) 0.60070(9) 0.0211(2) Uani 1 1 d .
H11 H 0.4175 0.4145 0.5442 0.032 Uiso 1 1 calc R
C21 C 0.46132(6) 0.8130(2) 0.46887(13) 0.0165(3) Uani 1 1 d .
C22 C 0.50055(6) 0.8406(2) 0.59415(12) 0.0167(3) Uani 1 1 d .
H22 H 0.4999 0.7336 0.6556 0.020 Uiso 1 1 calc R
C23 C 0.53704(6) 1.0139(2) 0.62249(12) 0.0165(3) Uani 1 1 d .
H23 H 0.5626 1.0261 0.7034 0.020 Uiso 1 1 calc R
O21 O 0.42888(5) 0.65092(17) 0.43970(9) 0.0209(2) Uani 1 1 d .
C31 C 0.04015(7) 0.4681(2) 0.41898(14) 0.0210(3) Uani 1 1 d .
C32 C 0.02728(7) 0.2903(2) 0.49831(14) 0.0216(3) Uani 1 1 d .
H32 H 0.0467 0.1531 0.4967 0.026 Uiso 1 1 calc R
C36 C 0.01117(7) 0.6814(2) 0.42774(13) 0.0215(3) Uani 1 1 d .
H36 H 0.0200 0.8003 0.3800 0.026 Uiso 1 1 calc R
O31 O 0.07262(5) 0.43975(19) 0.34528(10) 0.0286(3) Uani 1 1 d .

loop_
_atom_site_aniso_label
_atom_site_aniso_U_11
_atom_site_aniso_U_22
_atom_site_aniso_U_33
_atom_site_aniso_U_23
_atom_site_aniso_U_13
_atom_site_aniso_U_12
C1 0.0150(7) 0.0208(7) 0.0203(7) -0.0039(6) 0.0041(5) -0.0040(5)
C2 0.0181(7) 0.0191(7) 0.0243(7) -0.0041(6) 0.0054(6) -0.0010(6)
C3 0.0227(8) 0.0175(7) 0.0256(8) -0.0011(6) 0.0061(6) -0.0045(6)
C4 0.0192(7) 0.0235(8) 0.0233(7) -0.0066(6) 0.0092(6) -0.0071(6)
C5 0.0181(7) 0.0196(7) 0.0275(8) -0.0068(6) 0.0070(6) -0.0017(6)
C6 0.0192(7) 0.0173(7) 0.0270(8) -0.0022(6) 0.0060(6) -0.0032(6)
C7 0.0199(7) 0.0218(7) 0.0231(7) -0.0028(6) 0.0093(6) -0.0034(6)
C8 0.0143(7) 0.0183(7) 0.0209(7) -0.0015(6) 0.0072(5) 0.0011(5)
C9 0.0151(7) 0.0222(7) 0.0161(7) 0.0000(6) 0.0040(5) 0.0040(5)
C10 0.0186(7) 0.0169(7) 0.0181(7) 0.0036(5) 0.0087(5) 0.0027(5)
C11 0.0151(7) 0.0163(7) 0.0210(7) -0.0020(6) 0.0078(5) 0.0003(5)
C12 0.0167(7) 0.0240(8) 0.0148(7) 0.0006(6) 0.0046(5) 0.0010(5)
C13 0.0186(7) 0.0201(7) 0.0203(7) 0.0049(6) 0.0086(6) 0.0015(5)
O4 0.0329(6) 0.0248(6) 0.0339(6) -0.0045(5) 0.0213(5) -0.0074(5)
O11 0.0248(6) 0.0185(5) 0.0200(5) 0.0002(4) 0.0052(4) -0.0049(4)
C21 0.0147(7) 0.0168(7) 0.0196(7) -0.0021(5) 0.0073(5) 0.0001(5)
C22 0.0182(7) 0.0172(7) 0.0158(7) 0.0029(5) 0.0064(5) 0.0020(5)
C23 0.0160(7) 0.0200(7) 0.0138(6) -0.0008(5) 0.0041(5) 0.0005(5)
O21 0.0230(5) 0.0184(5) 0.0221(5) -0.0025(4) 0.0070(4) -0.0050(4)
C31 0.0191(7) 0.0228(8) 0.0223(7) -0.0048(6) 0.0070(6) -0.0045(6)
C32 0.0201(7) 0.0196(7) 0.0261(8) -0.0027(6) 0.0071(6) -0.0009(6)
C36 0.0232(8) 0.0200(7) 0.0223(7) -0.0007(6) 0.0075(6) -0.0036(6)
O31 0.0302(6) 0.0290(6) 0.0325(6) -0.0039(5) 0.0191(5) -0.0015(5)

loop_
_atom_type_symbol
_atom_type_description
_atom_type_scat_dispersion_real
_atom_type_scat_dispersion_imag
_atom_type_scat_source
C C 0.0033 0.0016 'International Tables Vol C Tables 4.2.6.8 and 6.1.1.4'
H H 0.0000 0.0000 'International Tables Vol C Tables 4.2.6.8 and 6.1.1.4'
O O 0.0106 0.0060 'International Tables Vol C Tables 4.2.6.8 and 6.1.1.4'

loop_
_geom_angle_atom_site_label_1
_geom_angle_atom_site_label_2
_geom_angle_atom_site_label_3
_geom_angle
_geom_angle_site_symmetry_1
_geom_angle_site_symmetry_3
C2 C1 C6 117.96(13) . .
C2 C1 C7 121.69(13) . .
C6 C1 C7 120.35(13) . .
C1 C2 C3 121.37(14) . .
C4 C3 C2 119.64(14) . .
O4 C4 C3 123.07(14) . .
O4 C4 C5 117.09(13) . .
C3 C4 C5 119.84(13) . .
C6 C5 C4 119.74(14) . .
C5 C6 C1 121.45(14) . .
C1 C7 C8 114.07(12) . .
C9 C8 C13 117.86(13) . .
C9 C8 C7 120.67(13) . .
C13 C8 C7 121.46(13) . .
C8 C9 C10 121.63(13) . .
C11 C10 C9 119.46(13) . .
O11 C11 C10 123.04(12) . .
O11 C11 C12 117.15(12) . .
C10 C11 C12 119.80(13) . .
C13 C12 C11 119.91(13) . .
C12 C13 C8 121.34(13) . .
O21 C21 C22 121.91(13) . .
O21 C21 C23 120.57(12) . 3_676
C22 C21 C23 117.51(12) . 3_676
C23 C22 C21 120.91(13) . .
C22 C23 C21 121.57(12) . 3_676
O31 C31 C32 121.51(14) . .
O31 C31 C36 120.55(14) . .
C32 C31 C36 117.92(13) . .
C36 C32 C31 121.07(14) 3_566 .
C32 C36 C31 120.96(14) 3_566 .

loop_
_geom_bond_atom_site_label_1
_geom_bond_atom_site_label_2
_geom_bond_distance
_geom_bond_site_symmetry_2
C1 C2 1.390(2) .
C1 C6 1.397(2) .
C1 C7 1.5129(19) .
C2 C3 1.392(2) .
C3 C4 1.390(2) .
C4 O4 1.3698(17) .
C4 C5 1.393(2) .
C5 C6 1.383(2) .
C7 C8 1.5184(19) .
C8 C9 1.390(2) .
C8 C13 1.393(2) .
C9 C10 1.394(2) .
C10 C11 1.387(2) .
C11 O11 1.3695(16) .
C11 C12 1.392(2) .
C12 C13 1.387(2) .
C21 O21 1.2312(17) .
C21 C22 1.4735(19) .
C21 C23 1.4756(19) 3_676
C22 C23 1.3349(19) .
C23 C21 1.4756(19) 3_676
C31 O31 1.2272(18) .
C31 C32 1.473(2) .
C31 C36 1.475(2) .
C32 C36 1.333(2) 3_566
C36 C32 1.333(2) 3_566
